data_7202005
loop_
_publ_author_name
'Liu, Na'
'Wang, Yan-Qin'
'Gao, En-Qing'
'Chen, Zhen-Xia'
'Weng, Lin-Hong'

_publ_section_title
;
 Supramolecular architectures based on transition metal complexes with
 1-(3-pyridyl)-2-(4&#x2032;-pyrimidyl)ethene
;
_journal_issue 7
_journal_name_full CrystEngComm
_journal_page_first 915
_journal_paper_doi 10.1039/b802044b
_journal_volume 10
_journal_year 2008
_chemical_formula_sum 'C11 H23 Cu N3 O11 S'
_chemical_formula_weight 468.92
_chemical_name_systematic
;
?
;
_space_group_IT_number 15
_symmetry_cell_setting monoclinic
_symmetry_space_group_name_Hall '-C 2yc'
_symmetry_space_group_name_H-M 'C 1 2/c 1'
_atom_sites_solution_hydrogens geom
_atom_sites_solution_primary direct
_atom_sites_solution_secondary difmap
_audit_creation_method SHELXL-97
_cell_angle_alpha 90.00
_cell_angle_beta 98.5430(10)
_cell_angle_gamma 90.00
_cell_formula_units_Z 8
_cell_length_a 23.348(2)
_cell_length_b 7.2939(7)
_cell_length_c 22.706(2)
_cell_measurement_reflns_used 4171
_cell_measurement_temperature 298(2)
_cell_measurement_theta_max 27.47
_cell_measurement_theta_min 2.71
_cell_volume 3823.9(6)
_computing_cell_refinement 'Bruker SMART'
_computing_data_collection 'Bruker SMART'
_computing_data_reduction 'Bruker SAINT'
_computing_molecular_graphics 'Bruker SHELXTL'
_computing_publication_material 'Bruker SHELXTL'
_computing_structure_refinement 'Bruker SHELXTL'
_computing_structure_solution 'Bruker SHELXTL'
_diffrn_ambient_temperature 298(2)
_diffrn_measured_fraction_theta_full 0.996
_diffrn_measured_fraction_theta_max 0.996
_diffrn_measurement_device_type 'CCD area detector'
_diffrn_measurement_method 'phi and omega scans'
_diffrn_radiation_monochromator graphite
_diffrn_radiation_source 'sealed tube'
_diffrn_radiation_type MoK\a
_diffrn_radiation_wavelength 0.71073
_diffrn_reflns_av_R_equivalents 0.0245
_diffrn_reflns_av_sigmaI/netI 0.0267
_diffrn_reflns_limit_h_max 27
_diffrn_reflns_limit_h_min -27
_diffrn_reflns_limit_k_max 8
_diffrn_reflns_limit_k_min -8
_diffrn_reflns_limit_l_max 27
_diffrn_reflns_limit_l_min -23
_diffrn_reflns_number 9462
_diffrn_reflns_theta_full 25.00
_diffrn_reflns_theta_max 25.00
_diffrn_reflns_theta_min 2.71
_exptl_absorpt_coefficient_mu 1.312
_exptl_absorpt_correction_T_max 0.7794
_exptl_absorpt_correction_T_min 0.6944
_exptl_absorpt_correction_type multi-scan
_exptl_absorpt_process_details SADABS
_exptl_crystal_colour blue
_exptl_crystal_density_diffrn 1.629
_exptl_crystal_density_method 'not measured'
_exptl_crystal_description prism
_exptl_crystal_F_000 1944
_exptl_crystal_size_max 0.30
_exptl_crystal_size_mid 0.30
_exptl_crystal_size_min 0.20
_refine_diff_density_max 0.551
_refine_diff_density_min -0.460
_refine_diff_density_rms 0.077
_refine_ls_extinction_method none
_refine_ls_goodness_of_fit_ref 1.056
_refine_ls_hydrogen_treatment mixed
_refine_ls_matrix_type full
_refine_ls_number_parameters 303
_refine_ls_number_reflns 3358
_refine_ls_number_restraints 24
_refine_ls_restrained_S_all 1.056
_refine_ls_R_factor_all 0.0372
_refine_ls_R_factor_gt 0.0315
_refine_ls_shift/su_max 0.000
_refine_ls_shift/su_mean 0.000
_refine_ls_structure_factor_coef Fsqd
_refine_ls_weighting_details 'calc w=1/[\s^2^(Fo^2^)+(0.0494P)^2^+2.5752P] where P=(Fo^2^+2Fc^2^)/3'
_refine_ls_weighting_scheme calc
_refine_ls_wR_factor_gt 0.0830
_refine_ls_wR_factor_ref 0.0863
_reflns_number_gt 2911
_reflns_number_total 3358
_reflns_threshold_expression >2sigma(I)
_cod_data_source_file b802044b.txt
_cod_data_source_block 7
_cod_depositor_comments
;
The following automatic conversions were performed:
'_symmetry_cell_setting' value 'Monoclinic' changed to 'monoclinic'
according to '/home/saulius/struct/CIF-dictionaries/cif_core.dic'
dictionary named 'cif_core.dic' version 2.4.1 from 2010-06-29.

Automatic conversion script
Id: cif_fix_enum 1527 2010-12-29 10:47:43Z saulius 
;
_cod_original_cell_volume 3824.0(6)
_cod_original_sg_symbol_H-M 'C2/c '
_cod_database_code 7202005

loop_
_symmetry_equiv_pos_as_xyz
'x, y, z'
'x, -y, z+1/2'
'x+1/2, y+1/2, z'
'x+1/2, -y+1/2, z+1/2'
'-x, -y, -z'
'-x, y, -z-1/2'
'-x+1/2, -y+1/2, -z'
'-x+1/2, y+1/2, -z-1/2'

loop_
_atom_site_label
_atom_site_type_symbol
_atom_site_fract_x
_atom_site_fract_y
_atom_site_fract_z
_atom_site_U_iso_or_equiv
_atom_site_adp_type
_atom_site_occupancy
_atom_site_symmetry_multiplicity
_atom_site_calc_flag
_atom_site_refinement_flags
_atom_site_disorder_assembly
_atom_site_disorder_group
Cu1 Cu 0.5000 0.5000 0.5000 0.02558(13) Uani 1 2 d S . .
Cu2 Cu 0.0000 0.45627(5) 0.2500 0.02314(13) Uani 1 2 d S . .
C1 C 0.37326(10) 0.4937(3) 0.48528(11) 0.0318(6) Uani 1 1 d . . .
H1A H 0.3780 0.4842 0.4455 0.038 Uiso 1 1 calc R . .
C2 C 0.41354(11) 0.5158(4) 0.58336(11) 0.0339(6) Uani 1 1 d . . .
H2A H 0.4462 0.5218 0.6122 0.041 Uiso 1 1 calc R . .
C3 C 0.35981(11) 0.5204(4) 0.60102(12) 0.0385(6) Uani 1 1 d . . .
H3A H 0.3563 0.5297 0.6412 0.046 Uiso 1 1 calc R . .
C4 C 0.31109(11) 0.5111(4) 0.55856(12) 0.0389(6) Uani 1 1 d . . .
H4A H 0.2744 0.5140 0.5699 0.047 Uiso 1 1 calc R . .
C5 C 0.31709(10) 0.4973(3) 0.49876(11) 0.0320(6) Uani 1 1 d . . .
C6 C 0.26935(11) 0.4858(4) 0.44975(12) 0.0386(6) Uani 1 1 d . . .
H6A H 0.2792 0.4787 0.4116 0.046 Uiso 1 1 calc R . .
C7 C 0.21367(11) 0.4842(4) 0.45391(12) 0.0371(6) Uani 1 1 d . . .
H7A H 0.2032 0.4914 0.4918 0.045 Uiso 1 1 calc R . .
C8 C 0.16719(10) 0.4721(4) 0.40334(11) 0.0339(6) Uani 1 1 d . . .
C9 C 0.17552(12) 0.4385(5) 0.34539(13) 0.0569(9) Uani 1 1 d . . .
H9A H 0.2126 0.4215 0.3359 0.068 Uiso 1 1 calc R . .
C10 C 0.12821(12) 0.4307(5) 0.30229(13) 0.0592(9) Uani 1 1 d . . .
H10A H 0.1336 0.4062 0.2633 0.071 Uiso 1 1 calc R . .
C11 C 0.07002(11) 0.4842(4) 0.37062(12) 0.0371(6) Uani 1 1 d . . .
H11A H 0.0328 0.4990 0.3800 0.045 Uiso 1 1 calc R . .
N1 N 0.42059(8) 0.5029(3) 0.52580(9) 0.0293(5) Uani 1 1 d . . .
N2 N 0.07412(8) 0.4572(3) 0.31396(9) 0.0322(5) Uani 1 1 d . . .
N3 N 0.11318(9) 0.4925(3) 0.41571(10) 0.0373(5) Uani 1 1 d . . .
O1 O 0.52412(7) 0.3114(3) 0.56336(8) 0.0340(4) Uani 1 1 d D . .
H1WB H 0.5412(11) 0.227(3) 0.5514(12) 0.042(9) Uiso 1 1 d D . .
H1WA H 0.5418(12) 0.344(4) 0.5968(10) 0.051(9) Uiso 1 1 d D . .
O2 O 0.52473(8) 0.7344(3) 0.56637(9) 0.0412(5) Uani 1 1 d D . .
H2WB H 0.5366(11) 0.825(3) 0.5527(11) 0.039(8) Uiso 1 1 d D . .
H2WA H 0.5440(13) 0.714(5) 0.5995(11) 0.068(11) Uiso 1 1 d D . .
O3 O -0.05901(8) 0.4625(3) 0.32228(8) 0.0350(4) Uani 1 1 d D . .
H3WB H -0.0771(10) 0.373(3) 0.3266(11) 0.034(8) Uiso 1 1 d D . .
H3WA H -0.0789(12) 0.555(3) 0.3271(14) 0.050(10) Uiso 1 1 d D . .
O4 O 0.0000 0.1898(4) 0.2500 0.0600(9) Uani 1 2 d SD . .
H4WA H 0.0290(8) 0.129(4) 0.2507(15) 0.066(11) Uiso 1 1 d D . .
O5 O 0.0000 0.7235(4) 0.2500 0.0607(9) Uani 1 2 d SD . .
H5WA H 0.0287(8) 0.786(4) 0.2501(15) 0.065(11) Uiso 1 1 d D . .
O6 O 0.73497(14) 0.8226(4) 0.19283(15) 0.1038(12) Uani 1 1 d D . .
H6WB H 0.7593(17) 0.871(6) 0.2184(17) 0.119(17) Uiso 1 1 d D . .
H6WA H 0.7230(16) 0.723(4) 0.2059(16) 0.093(15) Uiso 1 1 d D . .
O7 O 0.08531(9) 0.5315(3) 0.53070(10) 0.0425(5) Uani 1 1 d D . .
H7WB H 0.0905(14) 0.527(4) 0.4963(11) 0.050(10) Uiso 1 1 d D . .
H7WA H 0.1157(12) 0.521(4) 0.5535(13) 0.061(11) Uiso 1 1 d D . .
O8 O 0.18176(10) 0.5518(4) 0.10980(11) 0.0586(6) Uani 1 1 d D . .
H8WB H 0.1696(14) 0.635(4) 0.1314(14) 0.071(12) Uiso 1 1 d D . .
H8WA H 0.1917(18) 0.464(4) 0.1342(16) 0.088(15) Uiso 1 1 d D . .
O9 O 0.08987(9) 0.9551(3) 0.24974(9) 0.0529(6) Uani 1 1 d . . .
O10 O 0.11361(9) 0.7953(3) 0.16400(9) 0.0523(5) Uani 1 1 d . . .
O11 O 0.10267(9) 1.1204(3) 0.16067(8) 0.0510(5) Uani 1 1 d . . .
O12 O 0.18416(9) 0.9861(3) 0.22063(11) 0.0618(7) Uani 1 1 d . . .
S1 S 0.12267(3) 0.96380(8) 0.19953(3) 0.02858(16) Uani 1 1 d . . .

loop_
_atom_site_aniso_label
_atom_site_aniso_U_11
_atom_site_aniso_U_22
_atom_site_aniso_U_33
_atom_site_aniso_U_23
_atom_site_aniso_U_13
_atom_site_aniso_U_12
Cu1 0.0160(2) 0.0360(3) 0.0237(2) 0.00232(16) -0.00074(16) 0.00006(16)
Cu2 0.0191(2) 0.0232(2) 0.0256(2) 0.000 -0.00179(15) 0.000
C1 0.0236(13) 0.0470(15) 0.0248(13) -0.0009(10) 0.0034(10) -0.0004(10)
C2 0.0264(13) 0.0477(16) 0.0256(13) 0.0001(11) -0.0029(10) -0.0029(11)
C3 0.0326(15) 0.0581(18) 0.0253(13) -0.0015(11) 0.0059(11) -0.0037(12)
C4 0.0200(13) 0.0617(18) 0.0359(15) 0.0003(12) 0.0076(11) 0.0001(11)
C5 0.0209(12) 0.0440(15) 0.0302(13) 0.0011(10) 0.0010(10) 0.0006(10)
C6 0.0229(13) 0.0626(18) 0.0295(14) -0.0009(12) 0.0011(10) 0.0001(12)
C7 0.0229(13) 0.0595(18) 0.0278(14) -0.0030(12) 0.0001(10) 0.0003(11)
C8 0.0222(13) 0.0455(16) 0.0330(14) -0.0001(11) 0.0002(10) 0.0001(10)
C9 0.0218(14) 0.112(3) 0.0361(16) -0.0060(17) 0.0021(11) 0.0067(15)
C10 0.0313(16) 0.114(3) 0.0323(16) -0.0050(17) 0.0032(12) 0.0093(17)
C11 0.0196(12) 0.0574(18) 0.0337(15) -0.0047(12) 0.0021(10) 0.0016(11)
N1 0.0193(10) 0.0407(12) 0.0267(11) 0.0018(8) 0.0000(8) -0.0007(8)
N2 0.0214(11) 0.0469(13) 0.0275(11) -0.0002(9) 0.0011(8) 0.0003(9)
N3 0.0201(11) 0.0625(15) 0.0289(12) -0.0060(10) 0.0024(9) 0.0007(9)
O1 0.0308(9) 0.0399(11) 0.0301(10) 0.0008(8) 0.0002(8) 0.0047(8)
O2 0.0392(11) 0.0453(12) 0.0379(11) -0.0031(9) 0.0018(9) -0.0098(9)
O3 0.0286(10) 0.0400(12) 0.0362(10) -0.0010(8) 0.0037(8) -0.0007(9)
O4 0.0310(16) 0.0238(15) 0.129(3) 0.000 0.0255(18) 0.000
O5 0.0319(16) 0.0215(14) 0.132(3) 0.000 0.0220(18) 0.000
O6 0.104(2) 0.076(2) 0.110(2) 0.0313(18) -0.0534(19) -0.0423(18)
O7 0.0447(13) 0.0516(13) 0.0318(11) 0.0001(9) 0.0075(10) 0.0037(9)
O8 0.0485(14) 0.0785(18) 0.0492(14) -0.0019(13) 0.0088(11) 0.0095(12)
O9 0.0530(13) 0.0665(14) 0.0401(12) -0.0030(10) 0.0101(10) -0.0060(10)
O10 0.0618(13) 0.0365(11) 0.0586(13) -0.0114(9) 0.0085(10) -0.0015(9)
O11 0.0603(13) 0.0392(11) 0.0478(12) 0.0039(9) -0.0107(9) 0.0112(10)
O12 0.0286(11) 0.0698(15) 0.0816(17) 0.0211(12) -0.0092(11) -0.0044(9)
S1 0.0237(3) 0.0309(3) 0.0295(3) -0.0009(2) -0.0017(2) 0.0005(2)

loop_
_atom_type_symbol
_atom_type_description
_atom_type_scat_dispersion_real
_atom_type_scat_dispersion_imag
_atom_type_scat_source
C C 0.0033 0.0016 'International Tables Vol C Tables 4.2.6.8 and 6.1.1.4'
H H 0.0000 0.0000 'International Tables Vol C Tables 4.2.6.8 and 6.1.1.4'
N N 0.0061 0.0033 'International Tables Vol C Tables 4.2.6.8 and 6.1.1.4'
S S 0.1246 0.1234 'International Tables Vol C Tables 4.2.6.8 and 6.1.1.4'
O O 0.0106 0.0060 'International Tables Vol C Tables 4.2.6.8 and 6.1.1.4'
Cu Cu 0.3201 1.2651 'International Tables Vol C Tables 4.2.6.8 and 6.1.1.4'

loop_
_geom_angle_atom_site_label_1
_geom_angle_atom_site_label_2
_geom_angle_atom_site_label_3
_geom_angle
_geom_angle_site_symmetry_1
_geom_angle_site_symmetry_3
_geom_angle_publ_flag
O1 Cu1 O1 180.00(8) 5_666 . ?
O1 Cu1 N1 91.64(8) 5_666 . ?
O1 Cu1 N1 88.36(8) . . ?
O1 Cu1 N1 88.36(8) 5_666 5_666 ?
O1 Cu1 N1 91.64(8) . 5_666 ?
N1 Cu1 N1 180.0 . 5_666 ?
O1 Cu1 O2 91.35(8) 5_666 5_666 ?
O1 Cu1 O2 88.65(8) . 5_666 ?
N1 Cu1 O2 92.63(8) . 5_666 ?
N1 Cu1 O2 87.37(8) 5_666 5_666 ?
O1 Cu1 O2 88.65(8) 5_666 . ?
O1 Cu1 O2 91.35(8) . . ?
N1 Cu1 O2 87.37(8) . . ?
N1 Cu1 O2 92.63(8) 5_666 . ?
O2 Cu1 O2 180.000(1) 5_666 . ?
O4 Cu2 O5 180.000(1) . . ?
O4 Cu2 N2 90.19(6) . 6_556 ?
O5 Cu2 N2 89.81(6) . 6_556 ?
O4 Cu2 N2 90.19(6) . . ?
O5 Cu2 N2 89.81(6) . . ?
N2 Cu2 N2 179.62(12) 6_556 . ?
O4 Cu2 O3 91.13(5) . . ?
O5 Cu2 O3 88.87(5) . . ?
N2 Cu2 O3 88.49(7) 6_556 . ?
N2 Cu2 O3 91.50(7) . . ?
O4 Cu2 O3 91.13(5) . 6_556 ?
O5 Cu2 O3 88.87(5) . 6_556 ?
N2 Cu2 O3 91.50(7) 6_556 6_556 ?
N2 Cu2 O3 88.49(7) . 6_556 ?
O3 Cu2 O3 177.74(11) . 6_556 ?
N1 C1 C5 124.1(2) . . ?
N1 C1 H1A 118.0 . . ?
C5 C1 H1A 118.0 . . ?
N1 C2 C3 122.3(2) . . ?
N1 C2 H2A 118.8 . . ?
C3 C2 H2A 118.8 . . ?
C2 C3 C4 119.3(2) . . ?
C2 C3 H3A 120.4 . . ?
C4 C3 H3A 120.4 . . ?
C3 C4 C5 119.6(2) . . ?
C3 C4 H4A 120.2 . . ?
C5 C4 H4A 120.2 . . ?
C4 C5 C1 116.9(2) . . ?
C4 C5 C6 125.1(2) . . ?
C1 C5 C6 118.1(2) . . ?
C7 C6 C5 126.7(3) . . ?
C7 C6 H6A 116.7 . . ?
C5 C6 H6A 116.7 . . ?
C6 C7 C8 124.7(3) . . ?
C6 C7 H7A 117.6 . . ?
C8 C7 H7A 117.6 . . ?
N3 C8 C9 119.3(2) . . ?
N3 C8 C7 116.1(2) . . ?
C9 C8 C7 124.5(2) . . ?
C10 C9 C8 118.5(3) . . ?
C10 C9 H9A 120.7 . . ?
C8 C9 H9A 120.7 . . ?
N2 C10 C9 122.5(3) . . ?
N2 C10 H10A 118.7 . . ?
C9 C10 H10A 118.7 . . ?
N2 C11 N3 127.1(2) . . ?
N2 C11 H11A 116.5 . . ?
N3 C11 H11A 116.5 . . ?
C1 N1 C2 117.8(2) . . ?
C1 N1 Cu1 120.09(16) . . ?
C2 N1 Cu1 122.09(16) . . ?
C11 N2 C10 114.9(2) . . ?
C11 N2 Cu2 120.42(16) . . ?
C10 N2 Cu2 124.71(18) . . ?
C11 N3 C8 117.6(2) . . ?
Cu1 O1 H1WB 113(2) . . ?
Cu1 O1 H1WA 120(2) . . ?
H1WB O1 H1WA 109(3) . . ?
Cu1 O2 H2WB 116(2) . . ?
Cu1 O2 H2WA 121(2) . . ?
H2WB O2 H2WA 109(3) . . ?
Cu2 O3 H3WB 117.4(19) . . ?
Cu2 O3 H3WA 121(2) . . ?
H3WB O3 H3WA 109(3) . . ?
Cu2 O4 H4WA 123(2) . . ?
Cu2 O5 H5WA 124(2) . . ?
H6WB O6 H6WA 110(4) . . ?
H7WB O7 H7WA 111(3) . . ?
H8WB O8 H8WA 104(3) . . ?
O12 S1 O9 110.67(14) . . ?
O12 S1 O10 109.24(13) . . ?
O9 S1 O10 109.98(12) . . ?
O12 S1 O11 108.64(12) . . ?
O9 S1 O11 110.06(12) . . ?
O10 S1 O11 108.20(12) . . ?

loop_
_geom_bond_atom_site_label_1
_geom_bond_atom_site_label_2
_geom_bond_distance
_geom_bond_site_symmetry_2
_geom_bond_publ_flag
Cu1 O1 2.0099(17) 5_666 ?
Cu1 O1 2.0099(17) . ?
Cu1 N1 2.026(2) . ?
Cu1 N1 2.026(2) 5_666 ?
Cu1 O2 2.2953(19) 5_666 ?
Cu1 O2 2.2953(19) . ?
Cu2 O4 1.944(3) . ?
Cu2 O5 1.949(3) . ?
Cu2 N2 2.0874(19) 6_556 ?
Cu2 N2 2.0874(19) . ?
Cu2 O3 2.2946(19) . ?
Cu2 O3 2.2946(19) 6_556 ?
C1 N1 1.330(3) . ?
C1 C5 1.391(3) . ?
C1 H1A 0.9300 . ?
C2 N1 1.345(3) . ?
C2 C3 1.373(4) . ?
C2 H2A 0.9300 . ?
C3 C4 1.379(4) . ?
C3 H3A 0.9300 . ?
C4 C5 1.389(4) . ?
C4 H4A 0.9300 . ?
C5 C6 1.456(4) . ?
C6 C7 1.317(4) . ?
C6 H6A 0.9300 . ?
C7 C8 1.461(4) . ?
C7 H7A 0.9300 . ?
C8 N3 1.341(3) . ?
C8 C9 1.380(4) . ?
C9 C10 1.364(4) . ?
C9 H9A 0.9300 . ?
C10 N2 1.342(3) . ?
C10 H10A 0.9300 . ?
C11 N2 1.319(3) . ?
C11 N3 1.327(3) . ?
C11 H11A 0.9300 . ?
O1 H1WB 0.80(2) . ?
O1 H1WA 0.84(2) . ?
O2 H2WB 0.80(2) . ?
O2 H2WA 0.83(2) . ?
O3 H3WB 0.79(2) . ?
O3 H3WA 0.83(2) . ?
O4 H4WA 0.808(17) . ?
O5 H5WA 0.811(17) . ?
O6 H6WB 0.83(3) . ?
O6 H6WA 0.85(2) . ?
O7 H7WB 0.81(2) . ?
O7 H7WA 0.82(2) . ?
O8 H8WB 0.86(2) . ?
O8 H8WA 0.86(2) . ?
O9 S1 1.466(2) . ?
O10 S1 1.4684(19) . ?
O11 S1 1.4759(19) . ?
O12 S1 1.454(2) . ?

loop_
_geom_hbond_atom_site_label_D
_geom_hbond_atom_site_label_H
_geom_hbond_atom_site_label_A
_geom_hbond_distance_DH
_geom_hbond_distance_HA
_geom_hbond_distance_DA
_geom_hbond_angle_DHA
_geom_hbond_site_symmetry_A
O1 H1WB O7 0.80(2) 1.86(2) 2.660(3) 175(3) 3_545
O1 H1WA O11 0.84(2) 1.89(2) 2.700(2) 160(3) 4_565
O2 H2WB O7 0.80(2) 1.99(2) 2.774(3) 165(3) 3
O2 H2WA O10 0.83(2) 2.02(2) 2.811(3) 159(3) 4_565
O3 H3WB O11 0.79(2) 1.97(2) 2.745(3) 165(3) 6_546
O3 H3WA O10 0.83(2) 1.96(2) 2.781(3) 170(3) 6_556
O4 H4WA O9 0.808(17) 1.907(19) 2.709(3) 172(3) 1_545
O5 H5WA O9 0.811(17) 1.886(18) 2.694(3) 174(3) .
O6 H6WB O12 0.83(3) 1.95(3) 2.783(4) 179(5) 6_656
O6 H6WA O12 0.85(2) 2.00(3) 2.838(4) 168(4) 3_545
O7 H7WB N3 0.81(2) 1.99(2) 2.797(3) 172(3) .
O7 H7WA O8 0.82(2) 1.93(2) 2.732(3) 169(3) 2_565
O8 H8WB O10 0.86(2) 1.98(3) 2.790(3) 158(3) .
O8 H8WA O6 0.86(2) 1.86(3) 2.683(4) 161(4) 3_445
